data_2239368
loop_
_publ_author_name
'Garc\'ia-Merinos, J. Pablo'
'L\'opez-Ruiz, Heraclio'
'L\'opez, Yliana'
'Rojas-Lima, Susana'

_publ_contact_author
;   Juan Pablo Garc\'ia-Merinos
    \'Area Acad\'emica de Qu\'imica
    Universidad Aut\'onoma del Estado de Hidalgo
    Carretera Pachuca-Tulancingo Km. 4.5
    Mineral de La Reforma, Hidalgo
    M\'exico, CP 42076
    Mexico
;
_publ_section_title
;
 <i>O</i>-Ethyl
 <i>S</i>-{(<i>S</i>)-1-oxo-1-[(<i>R</i>)-2-oxo-4-phenyloxazolidin-3-yl]propan-2-yl}
 carbonodithioate
;
_journal_coeditor_code SU2715
_journal_issue 5
_journal_name_full 'Acta Crystallographica Section E'
_journal_page_first o584
_journal_page_last o585
_journal_paper_doi 10.1107/S1600536814007636
_journal_volume 70
_journal_year 2014
_chemical_formula_iupac 'C15 H17 N O4 S2'
_chemical_formula_moiety 'C15 H17 N O4 S2'
_chemical_formula_sum 'C15 H17 N O4 S2'
_chemical_formula_weight 339.42
_chemical_name_systematic
;<i>O</i>-Ethyl
<i>S</i>-{(<i>S</i>)-1-oxo-1-[(<i>R</i>)-2-oxo-4-phenyloxazolidin-3-yl]propan-2-yl} carbonodithioate
;
_space_group_IT_number 4
_symmetry_cell_setting monoclinic
_symmetry_space_group_name_Hall 'P 2yb'
_symmetry_space_group_name_H-M 'P 1 21 1'
_atom_sites_solution_hydrogens geom
_atom_sites_solution_primary direct
_atom_sites_solution_secondary difmap
_audit_creation_method SHELXL-97
_cell_angle_alpha 90.00
_cell_angle_beta 94.911(4)
_cell_angle_gamma 90.00
_cell_formula_units_Z 2
_cell_length_a 10.8558(15)
_cell_length_b 6.1867(9)
_cell_length_c 12.3057(17)
_cell_measurement_reflns_used 1321
_cell_measurement_temperature 293(2)
_cell_measurement_theta_max 25.97
_cell_measurement_theta_min 1.66
_cell_volume 823.4(2)
_computing_cell_refinement 'SAINT (Bruker, 1999)'
_computing_data_collection 'SMART (Bruker, 1999)'
_computing_data_reduction 'SAINT (Bruker, 1999)'
_computing_molecular_graphics 'PLATON (Spek, 2009) and Mercury (Macrae <i>et al.</i>, 2008)'
_computing_publication_material 'WinGX (Farrugia, 2012) and publcif (Westrip, 2010)'
_computing_structure_refinement 'SHELXL97 (Sheldrick, 2008)'
_computing_structure_solution 'SHELXS97 (Sheldrick 2008)'
_diffrn_ambient_temperature 293(2)
_diffrn_measured_fraction_theta_full 1.000
_diffrn_measured_fraction_theta_max 1.000
_diffrn_measurement_device_type 'Bruker SMART CCD'
_diffrn_measurement_method '\f and \w scans'
_diffrn_radiation_monochromator graphite
_diffrn_radiation_source 'fine-focus sealed tube'
_diffrn_radiation_type MoK\a
_diffrn_radiation_wavelength 0.71073
_diffrn_reflns_av_R_equivalents 0.1518
_diffrn_reflns_av_sigmaI/netI 0.1419
_diffrn_reflns_limit_h_max 13
_diffrn_reflns_limit_h_min -13
_diffrn_reflns_limit_k_max 7
_diffrn_reflns_limit_k_min -7
_diffrn_reflns_limit_l_max 15
_diffrn_reflns_limit_l_min -15
_diffrn_reflns_number 10191
_diffrn_reflns_theta_full 25.97
_diffrn_reflns_theta_max 25.97
_diffrn_reflns_theta_min 1.66
_exptl_absorpt_coefficient_mu 0.339
_exptl_absorpt_correction_type none
_exptl_crystal_colour colourless
_exptl_crystal_density_diffrn 1.369
_exptl_crystal_density_method 'not measured'
_exptl_crystal_description block
_exptl_crystal_F_000 356
_exptl_crystal_size_max 0.2
_exptl_crystal_size_mid 0.17
_exptl_crystal_size_min 0.16
_refine_diff_density_max 0.380
_refine_diff_density_min -0.350
_refine_ls_abs_structure_details 'Flack (1983), 6968 Friedel pairs'
_refine_ls_abs_structure_Flack 0.08(18)
_refine_ls_extinction_method none
_refine_ls_goodness_of_fit_ref 0.871
_refine_ls_hydrogen_treatment constr
_refine_ls_matrix_type full
_refine_ls_number_parameters 201
_refine_ls_number_reflns 3223
_refine_ls_number_restraints 1
_refine_ls_restrained_S_all 0.871
_refine_ls_R_factor_all 0.1195
_refine_ls_R_factor_gt 0.0665
_refine_ls_shift/su_max 0.000
_refine_ls_shift/su_mean 0.000
_refine_ls_structure_factor_coef Fsqd
_refine_ls_weighting_details 'calc w=1/[\s^2^(Fo^2^)+(0.0945P)^2^] where P=(Fo^2^+2Fc^2^)/3'
_refine_ls_weighting_scheme calc
_refine_ls_wR_factor_gt 0.1489
_refine_ls_wR_factor_ref 0.1908
_reflns_number_gt 1681
_reflns_number_total 3223
_reflns_threshold_expression I>2\s(I)
_cod_data_source_file su2715sup1.cif
_cod_data_source_block I
_cod_original_sg_symbol_H-M 'P 21'
_cod_database_code 2239368
_cod_database_fobs_code 2239368

loop_
_symmetry_equiv_pos_as_xyz
'x, y, z'
'-x, y+1/2, -z'

loop_
_atom_site_type_symbol
_atom_site_label
_atom_site_fract_x
_atom_site_fract_y
_atom_site_fract_z
_atom_site_U_iso_or_equiv
_atom_site_adp_type
_atom_site_calc_flag
_atom_site_refinement_flags
_atom_site_occupancy
_atom_site_symmetry_multiplicity
C C1 0.8431(7) 0.9153(19) 1.0271(7) 0.101(3) Uani d . 1 1
H H1A 0.8415 0.9226 0.9491 0.151 Uiso calc R 1 1
H H1B 0.9209 0.9693 1.0591 0.151 Uiso calc R 1 1
H H1C 0.7772 1.0015 1.0513 0.151 Uiso calc R 1 1
C C2 0.8275(6) 0.6889(16) 1.0609(6) 0.082(2) Uani d . 1 1
H H2A 0.8932 0.6011 1.0354 0.098 Uiso calc R 1 1
H H2B 0.8328 0.6804 1.1399 0.098 Uiso calc R 1 1
C C3 0.6967(6) 0.5034(10) 0.9216(5) 0.0560(17) Uani d . 1 1
C C4 0.5331(5) 0.2814(10) 0.7734(5) 0.0479(15) Uani d . 1 1
H H4 0.6011 0.3210 0.7298 0.057 Uiso calc R 1 1
C C5 0.5440(7) 0.0432(10) 0.8030(6) 0.069(2) Uani d . 1 1
H H5A 0.4763 0.0023 0.8439 0.103 Uiso calc R 1 1
H H5B 0.6206 0.0185 0.8462 0.103 Uiso calc R 1 1
H H5C 0.5421 -0.0415 0.7375 0.103 Uiso calc R 1 1
C C6 0.4117(6) 0.3295(9) 0.7086(5) 0.0459(14) Uani d . 1 1
C C7 0.4827(6) 0.1846(9) 0.5343(5) 0.0481(15) Uani d . 1 1
C C8 0.2958(6) 0.1740(13) 0.4298(5) 0.0613(17) Uani d . 1 1
H H8A 0.2566 0.0348 0.4153 0.074 Uiso calc R 1 1
H H8B 0.2653 0.2748 0.3734 0.074 Uiso calc R 1 1
C C9 0.2687(5) 0.2584(10) 0.5439(4) 0.0458(14) Uani d . 1 1
H H9 0.2434 0.4104 0.5388 0.055 Uiso calc R 1 1
C C10 0.1727(5) 0.1287(9) 0.5970(4) 0.0420(14) Uani d . 1 1
C C11 0.0555(5) 0.2134(10) 0.6019(5) 0.0516(16) Uani d . 1 1
H H11 0.0357 0.3479 0.5715 0.062 Uiso calc R 1 1
C C12 -0.0328(6) 0.0959(11) 0.6529(6) 0.0632(19) Uani d . 1 1
H H12 -0.1116 0.1528 0.6567 0.076 Uiso calc R 1 1
C C13 -0.0047(6) -0.1024(13) 0.6975(5) 0.066(2) Uani d . 1 1
H H13 -0.0641 -0.1776 0.7324 0.080 Uiso calc R 1 1
C C14 0.1105(7) -0.1919(11) 0.6912(6) 0.0673(19) Uani d . 1 1
H H14 0.1292 -0.3279 0.7204 0.081 Uiso calc R 1 1
C C15 0.1990(5) -0.0740(13) 0.6399(5) 0.0583(15) Uani d . 1 1
H H15 0.2770 -0.1332 0.6346 0.070 Uiso calc R 1 1
N N1 0.3934(4) 0.2412(7) 0.6027(4) 0.0423(11) Uani d . 1 1
O O1 0.7069(4) 0.6056(9) 1.0155(4) 0.0770(15) Uani d . 1 1
O O2 0.3286(4) 0.4268(9) 0.7448(3) 0.0631(11) Uani d . 1 1
O O3 0.5918(4) 0.1651(7) 0.5559(4) 0.0566(12) Uani d . 1 1
O O4 0.4291(4) 0.1544(7) 0.4330(3) 0.0551(11) Uani d . 1 1
S S1 0.80766(14) 0.4339(4) 0.84599(14) 0.0760(6) Uani d . 1 1
S S2 0.53803(14) 0.4534(3) 0.89279(13) 0.0631(5) Uani d . 1 1

loop_
_atom_site_aniso_label
_atom_site_aniso_U_11
_atom_site_aniso_U_22
_atom_site_aniso_U_33
_atom_site_aniso_U_12
_atom_site_aniso_U_13
_atom_site_aniso_U_23
C1 0.068(5) 0.143(8) 0.091(6) -0.024(6) -0.002(4) 0.019(7)
C2 0.054(4) 0.126(8) 0.063(4) 0.001(4) -0.010(4) -0.019(5)
C3 0.049(3) 0.072(5) 0.046(4) 0.001(3) 0.002(3) 0.003(3)
C4 0.040(3) 0.054(4) 0.051(3) 0.004(3) 0.011(3) -0.003(3)
C5 0.081(5) 0.067(5) 0.057(4) 0.006(4) 0.000(4) 0.006(3)
C6 0.048(3) 0.043(3) 0.048(4) -0.006(3) 0.011(3) -0.002(3)
C7 0.057(4) 0.038(3) 0.051(4) -0.003(3) 0.016(3) 0.002(3)
C8 0.053(4) 0.083(5) 0.048(4) -0.002(3) 0.005(3) -0.002(4)
C9 0.041(3) 0.050(3) 0.046(3) -0.002(3) 0.005(3) 0.002(3)
C10 0.045(3) 0.039(3) 0.042(3) -0.004(3) 0.003(3) -0.003(3)
C11 0.049(4) 0.056(4) 0.049(4) 0.007(3) 0.003(3) -0.002(3)
C12 0.040(3) 0.076(5) 0.075(5) -0.007(4) 0.010(3) -0.013(4)
C13 0.056(4) 0.085(6) 0.060(4) -0.034(4) 0.016(3) -0.003(4)
C14 0.060(4) 0.070(5) 0.071(4) -0.009(4) 0.000(4) 0.007(4)
C15 0.042(3) 0.060(4) 0.073(4) -0.001(4) 0.010(3) -0.003(4)
N1 0.034(2) 0.050(3) 0.044(3) 0.000(2) 0.009(2) 0.000(2)
O1 0.049(3) 0.116(4) 0.065(3) -0.009(3) 0.003(2) -0.028(3)
O2 0.047(2) 0.088(3) 0.055(2) 0.014(3) 0.0065(19) -0.019(3)
O3 0.044(3) 0.065(3) 0.063(3) 0.006(2) 0.015(2) -0.006(2)
O4 0.059(3) 0.061(3) 0.047(3) -0.001(2) 0.017(2) -0.004(2)
S1 0.0462(9) 0.1207(15) 0.0621(10) -0.0011(13) 0.0095(7) -0.0115(13)
S2 0.0438(8) 0.0872(12) 0.0585(9) -0.0036(10) 0.0067(7) -0.0216(10)

loop_
_atom_type_symbol
_atom_type_description
_atom_type_scat_dispersion_real
_atom_type_scat_dispersion_imag
_atom_type_scat_source
C C 0.0033 0.0016 'International Tables Vol C Tables 4.2.6.8 and 6.1.1.4'
H H 0.0000 0.0000 'International Tables Vol C Tables 4.2.6.8 and 6.1.1.4'
N N 0.0061 0.0033 'International Tables Vol C Tables 4.2.6.8 and 6.1.1.4'
O O 0.0106 0.0060 'International Tables Vol C Tables 4.2.6.8 and 6.1.1.4'
S S 0.1246 0.1234 'International Tables Vol C Tables 4.2.6.8 and 6.1.1.4'

loop_
_geom_angle_atom_site_label_1
_geom_angle_atom_site_label_2
_geom_angle_atom_site_label_3
_geom_angle
_geom_angle_publ_flag
C2 C1 H1A 109.5 ?
C2 C1 H1B 109.5 ?
H1A C1 H1B 109.5 ?
C2 C1 H1C 109.5 ?
H1A C1 H1C 109.5 ?
H1B C1 H1C 109.5 ?
O1 C2 C1 110.2(6) ?
O1 C2 H2A 109.6 ?
C1 C2 H2A 109.6 ?
O1 C2 H2B 109.6 ?
C1 C2 H2B 109.6 ?
H2A C2 H2B 108.1 ?
O1 C3 S1 127.9(5) ?
O1 C3 S2 105.7(4) ?
S1 C3 S2 126.4(4) ?
C6 C4 C5 111.4(5) ?
C6 C4 S2 106.1(4) ?
C5 C4 S2 112.3(5) ?
C6 C4 H4 109.0 ?
C5 C4 H4 109.0 ?
S2 C4 H4 109.0 ?
C4 C5 H5A 109.5 ?
C4 C5 H5B 109.5 ?
H5A C5 H5B 109.5 ?
C4 C5 H5C 109.5 ?
H5A C5 H5C 109.5 ?
H5B C5 H5C 109.5 ?
O2 C6 N1 119.1(5) no
O2 C6 C4 123.5(5) ?
N1 C6 C4 117.3(5) ?
O3 C7 O4 122.3(5) ?
O3 C7 N1 128.5(6) no
O4 C7 N1 109.3(5) no
O4 C8 C9 105.7(5) ?
O4 C8 H8A 110.6 ?
C9 C8 H8A 110.6 ?
O4 C8 H8B 110.6 ?
C9 C8 H8B 110.6 ?
H8A C8 H8B 108.7 ?
N1 C9 C10 112.7(5) ?
N1 C9 C8 100.5(4) ?
C10 C9 C8 113.9(5) ?
N1 C9 H9 109.8 ?
C10 C9 H9 109.8 ?
C8 C9 H9 109.8 ?
C15 C10 C11 119.2(5) ?
C15 C10 C9 121.4(5) ?
C11 C10 C9 119.3(5) ?
C10 C11 C12 119.5(6) ?
C10 C11 H11 120.2 ?
C12 C11 H11 120.2 ?
C13 C12 C11 120.6(6) ?
C13 C12 H12 119.7 ?
C11 C12 H12 119.7 ?
C12 C13 C14 120.8(6) ?
C12 C13 H13 119.6 ?
C14 C13 H13 119.6 ?
C13 C14 C15 118.5(7) ?
C13 C14 H14 120.7 ?
C15 C14 H14 120.7 ?
C10 C15 C14 121.3(6) ?
C10 C15 H15 119.4 ?
C14 C15 H15 119.4 ?
C7 N1 C6 127.6(5) no
C7 N1 C9 112.3(5) no
C6 N1 C9 118.2(4) ?
C3 O1 C2 120.5(5) ?
C7 O4 C8 111.5(5) ?
C3 S2 C4 103.2(3) ?

loop_
_geom_bond_atom_site_label_1
_geom_bond_atom_site_label_2
_geom_bond_distance
_geom_bond_publ_flag
C1 C2 1.475(13) ?
C1 H1A 0.9600 ?
C1 H1B 0.9600 ?
C1 H1C 0.9600 ?
C2 O1 1.472(8) ?
C2 H2A 0.9700 ?
C2 H2B 0.9700 ?
C3 O1 1.313(7) ?
C3 S1 1.642(6) no
C3 S2 1.756(6) ?
C4 C6 1.511(8) ?
C4 C5 1.520(8) ?
C4 S2 1.811(6) no
C4 H4 0.9800 ?
C5 H5A 0.9600 ?
C5 H5B 0.9600 ?
C5 H5C 0.9600 ?
C6 O2 1.201(7) ?
C6 N1 1.411(7) no
C7 O3 1.198(8) no
C7 O4 1.344(7) no
C7 N1 1.382(7) no
C8 O4 1.449(8) no
C8 C9 1.550(8) ?
C8 H8A 0.9700 ?
C8 H8B 0.9700 ?
C9 N1 1.483(7) no
C9 C10 1.507(8) ?
C9 H9 0.9800 ?
C10 C15 1.381(9) ?
C10 C11 1.383(8) ?
C11 C12 1.395(9) ?
C11 H11 0.9300 ?
C12 C13 1.367(10) ?
C12 H12 0.9300 ?
C13 C14 1.376(10) ?
C13 H13 0.9300 ?
C14 C15 1.399(9) ?
C14 H14 0.9300 ?
C15 H15 0.9300 ?

loop_
_geom_hbond_atom_site_label_D
_geom_hbond_atom_site_label_H
_geom_hbond_atom_site_label_A
_geom_hbond_site_symmetry_A
_geom_hbond_distance_DH
_geom_hbond_distance_HA
_geom_hbond_distance_DA
_geom_hbond_angle_DHA
_geom_hbond_publ_flag
C4 H4 S1 . 0.98 2.65 3.180(9) 114 yes
C4 H4 O3 . 0.98 2.34 2.895(10) 115 yes
C2 H2B Cg 2_657 0.97 2.90 3.807(8) 156 yes

loop_
_geom_torsion_atom_site_label_1
_geom_torsion_atom_site_label_2
_geom_torsion_atom_site_label_3
_geom_torsion_atom_site_label_4
_geom_torsion
C5 C4 C6 O2 108.2(7)
S2 C4 C6 O2 -14.3(7)
C5 C4 C6 N1 -67.3(7)
S2 C4 C6 N1 170.3(4)
O4 C8 C9 N1 -8.7(6)
O4 C8 C9 C10 -129.5(5)
N1 C9 C10 C15 -40.0(8)
C8 C9 C10 C15 73.6(7)
N1 C9 C10 C11 140.7(5)
C8 C9 C10 C11 -105.7(6)
C15 C10 C11 C12 1.9(9)
C9 C10 C11 C12 -178.7(5)
C10 C11 C12 C13 -0.3(10)
C11 C12 C13 C14 -1.2(10)
C12 C13 C14 C15 1.1(10)
C11 C10 C15 C14 -2.0(9)
C9 C10 C15 C14 178.6(6)
C13 C14 C15 C10 0.5(10)
O3 C7 N1 C6 13.3(10)
O4 C7 N1 C6 -165.8(5)
O3 C7 N1 C9 177.2(6)
O4 C7 N1 C9 -1.9(6)
O2 C6 N1 C7 158.5(6)
C4 C6 N1 C7 -25.8(8)
O2 C6 N1 C9 -4.6(8)
C4 C6 N1 C9 171.1(5)
C10 C9 N1 C7 128.3(5)
C8 C9 N1 C7 6.7(6)
C10 C9 N1 C6 -66.1(6)
C8 C9 N1 C6 172.3(5)
S1 C3 O1 C2 5.3(10)
S2 C3 O1 C2 -175.1(6)
C1 C2 O1 C3 92.6(8)
O3 C7 O4 C8 176.3(6)
N1 C7 O4 C8 -4.5(6)
C9 C8 O4 C7 8.6(7)
O1 C3 S2 C4 -172.4(5)
S1 C3 S2 C4 7.2(5)
C6 C4 S2 C3 -149.4(4)
C5 C4 S2 C3 88.8(5)
